data_4114194
loop_
_publ_author_name
'Eric J. Welch'
'Nathan R. M. Crawford'
'Robert G. Bergman'
'Jeffrey R. Long'

_publ_contact_author
;
        Jeffrey R. Long
        Department of Chemistry
        University of California, Berkeley
        United States of America
;
_publ_contact_author_email jlong@cchem.berkeley.edu
_publ_contact_author_fax '510 643-3832'
_publ_contact_author_phone '510 642-0860'
_publ_section_title
;
 New Routes to Transition Metal-Carbido Species: Synthesis and
 Characterization of the Carbon-Centered Trigonal Prismatic Clusters
 [W6CCl18]n- (n= 1, 2, 3)
;
_journal_name_full 'Journal of the American Chemical Society'
_journal_page_first 11464
_journal_page_last 11465
_journal_paper_doi 10.1021/ja035962v
_journal_volume 125
_journal_year 2003
_chemical_compound_source synthetic
_chemical_formula_moiety 'C33 H68 Cl18 N2 W6'
_chemical_formula_sum 'C33 H68 Cl18 N2 W6'
_chemical_formula_weight 2238.21
_chemical_name_systematic
; 
 ? 
;
_space_group_IT_number 228
_symmetry_cell_setting cubic
_symmetry_Int_Tables_number 228
_symmetry_space_group_name_Hall '-F 4ud 2vw 3'
_symmetry_space_group_name_H-M 'F d -3 c :2'
_atom_sites_solution_hydrogens geom
_atom_sites_solution_primary direct
_atom_sites_solution_secondary difmap
_audit_creation_method SHELXL
_cell_angle_alpha 90.00
_cell_angle_beta 90.00
_cell_angle_gamma 90.00
_cell_formula_units_Z 32
_cell_length_a 36.0040(5)
_cell_length_b 36.0040(5)
_cell_length_c 36.0040(5)
_cell_measurement_reflns_used 24495
_cell_measurement_temperature 129
_cell_measurement_theta_max 49.25
_cell_measurement_theta_min 4.51
_cell_volume 46671.6(11)
_computing_cell_refinement
;
  SMART (Siemens, 1995), SAINT (Siemens, 1995)
;
_computing_data_collection 'SMART (Siemens, 1995)'
_computing_data_reduction
;
  SAINT (Siemens, 1995), XPREP (Siemens, 1995)
;
_computing_structure_refinement 'SHELXL-93 (Sheldrick, 1993)'
_computing_structure_solution 'SHELXS-86 (Sheldrick, 1990)'
_diffrn_ambient_temperature 293(2)
_diffrn_measurement_device SMART
_diffrn_measurement_method 'omega scans with profile analysis'
_diffrn_radiation_monochromator graphite
_diffrn_radiation_source 'fine-focus sealed tube'
_diffrn_radiation_type MoK\a
_diffrn_radiation_wavelength 0.71073
_diffrn_reflns_av_R_equivalents 0.1105
_diffrn_reflns_av_sigmaI/netI 0.0325
_diffrn_reflns_limit_h_max 27
_diffrn_reflns_limit_h_min -35
_diffrn_reflns_limit_k_max 35
_diffrn_reflns_limit_k_min -35
_diffrn_reflns_limit_l_max 35
_diffrn_reflns_limit_l_min -35
_diffrn_reflns_number 24495
_diffrn_reflns_theta_max 20.78
_diffrn_reflns_theta_min 1.60
_exptl_absorpt_coefficient_mu 12.633
_exptl_absorpt_correction_T_max 1
_exptl_absorpt_correction_T_min 0.3341
_exptl_absorpt_correction_type empirical
_exptl_absorpt_process_details 'Blessing, Acta Cryst. (1995) A51 33'
_exptl_crystal_colour black
_exptl_crystal_density_diffrn 2.528
_exptl_crystal_description prism
_exptl_crystal_F_000 32512
_exptl_crystal_size_max 0.25
_exptl_crystal_size_mid 0.23
_exptl_crystal_size_min 0.09
_refine_diff_density_max 1.628
_refine_diff_density_min -0.711
_refine_diff_density_rms 0.181
_refine_ls_extinction_coef 0.000001(0)
_refine_ls_extinction_expression Fc^*^=kFc[1+0.001xFc^2^\l^3^/sin(2\q)]^-1/4^
_refine_ls_extinction_method SHELXL
_refine_ls_goodness_of_fit_all 1.126
_refine_ls_goodness_of_fit_obs 1.131
_refine_ls_hydrogen_treatment constr
_refine_ls_matrix_type full
_refine_ls_number_parameters 67
_refine_ls_number_reflns 1011
_refine_ls_number_restraints 1
_refine_ls_restrained_S_all 1.126
_refine_ls_restrained_S_obs 1.131
_refine_ls_R_factor_all 0.0547
_refine_ls_R_factor_obs 0.0428
_refine_ls_shift/esd_max -0.156
_refine_ls_shift/esd_mean 0.019
_refine_ls_structure_factor_coef Fsqd
_refine_ls_weighting_details 'w=1/[\s^2^(Fo^2^)+(0.0520P)^2^+2945.4414P] where P=(Fo^2^+2Fc^2^)/3'
_refine_ls_weighting_scheme calc
_refine_ls_wR_factor_all 0.1142
_refine_ls_wR_factor_obs 0.1032
_reflns_number_observed 829
_reflns_number_total 1011
_reflns_observed_criterion >2sigma(I)
_cod_data_source_file ja035962vsi20030505_101706.cif
_cod_data_source_block ejw5b
_cod_depositor_comments
;
The following automatic conversions were performed:

'_refine_ls_weighting_scheme' value 'calc
w=1/[\s^2^(Fo^2^)+(0.0520P)^2^+2945.4414P] where P=(Fo^2^+2Fc^2^)/3'
was changed to 'calc'. New tag '_refine_ls_weighting_details' was
created. The value of the new tag was set to
'w=1/[\s^2^(Fo^2^)+(0.0520P)^2^+2945.4414P] where
P=(Fo^2^+2Fc^2^)/3'.

Automatic conversion script
Id: cif_fix_values 3143 2015-03-26 13:38:13Z robertas 
;
_cod_original_sg_symbol_H-M 'F d -3 c'
_cod_database_code 4114194

loop_
_symmetry_equiv_pos_as_xyz
'x, y, z'
'-x+1/4, -y+3/4, z+1/2'
'-x+3/4, y+1/2, -z+1/4'
'x+1/2, -y+1/4, -z+3/4'
'z, x, y'
'z+1/2, -x+1/4, -y+3/4'
'-z+1/4, -x+3/4, y+1/2'
'-z+3/4, x+1/2, -y+1/4'
'y, z, x'
'-y+3/4, z+1/2, -x+1/4'
'y+1/2, -z+1/4, -x+3/4'
'-y+1/4, -z+3/4, x+1/2'
'y+3/4, x+1/4, -z'
'-y+1/2, -x+1/2, -z+1/2'
'y+1/4, -x, z+3/4'
'-y, x+3/4, z+1/4'
'x+3/4, z+1/4, -y'
'-x, z+3/4, y+1/4'
'-x+1/2, -z+1/2, -y+1/2'
'x+1/4, -z, y+3/4'
'z+3/4, y+1/4, -x'
'z+1/4, -y, x+3/4'
'-z, y+3/4, x+1/4'
'-z+1/2, -y+1/2, -x+1/2'
'x, y+1/2, z+1/2'
'-x+1/4, -y+5/4, z+1'
'-x+3/4, y+1, -z+3/4'
'x+1/2, -y+3/4, -z+5/4'
'z, x+1/2, y+1/2'
'z+1/2, -x+3/4, -y+5/4'
'-z+1/4, -x+5/4, y+1'
'-z+3/4, x+1, -y+3/4'
'y, z+1/2, x+1/2'
'-y+3/4, z+1, -x+3/4'
'y+1/2, -z+3/4, -x+5/4'
'-y+1/4, -z+5/4, x+1'
'y+3/4, x+3/4, -z+1/2'
'-y+1/2, -x+1, -z+1'
'y+1/4, -x+1/2, z+5/4'
'-y, x+5/4, z+3/4'
'x+3/4, z+3/4, -y+1/2'
'-x, z+5/4, y+3/4'
'-x+1/2, -z+1, -y+1'
'x+1/4, -z+1/2, y+5/4'
'z+3/4, y+3/4, -x+1/2'
'z+1/4, -y+1/2, x+5/4'
'-z, y+5/4, x+3/4'
'-z+1/2, -y+1, -x+1'
'x+1/2, y, z+1/2'
'-x+3/4, -y+3/4, z+1'
'-x+5/4, y+1/2, -z+3/4'
'x+1, -y+1/4, -z+5/4'
'z+1/2, x, y+1/2'
'z+1, -x+1/4, -y+5/4'
'-z+3/4, -x+3/4, y+1'
'-z+5/4, x+1/2, -y+3/4'
'y+1/2, z, x+1/2'
'-y+5/4, z+1/2, -x+3/4'
'y+1, -z+1/4, -x+5/4'
'-y+3/4, -z+3/4, x+1'
'y+5/4, x+1/4, -z+1/2'
'-y+1, -x+1/2, -z+1'
'y+3/4, -x, z+5/4'
'-y+1/2, x+3/4, z+3/4'
'x+5/4, z+1/4, -y+1/2'
'-x+1/2, z+3/4, y+3/4'
'-x+1, -z+1/2, -y+1'
'x+3/4, -z, y+5/4'
'z+5/4, y+1/4, -x+1/2'
'z+3/4, -y, x+5/4'
'-z+1/2, y+3/4, x+3/4'
'-z+1, -y+1/2, -x+1'
'x+1/2, y+1/2, z'
'-x+3/4, -y+5/4, z+1/2'
'-x+5/4, y+1, -z+1/4'
'x+1, -y+3/4, -z+3/4'
'z+1/2, x+1/2, y'
'z+1, -x+3/4, -y+3/4'
'-z+3/4, -x+5/4, y+1/2'
'-z+5/4, x+1, -y+1/4'
'y+1/2, z+1/2, x'
'-y+5/4, z+1, -x+1/4'
'y+1, -z+3/4, -x+3/4'
'-y+3/4, -z+5/4, x+1/2'
'y+5/4, x+3/4, -z'
'-y+1, -x+1, -z+1/2'
'y+3/4, -x+1/2, z+3/4'
'-y+1/2, x+5/4, z+1/4'
'x+5/4, z+3/4, -y'
'-x+1/2, z+5/4, y+1/4'
'-x+1, -z+1, -y+1/2'
'x+3/4, -z+1/2, y+3/4'
'z+5/4, y+3/4, -x'
'z+3/4, -y+1/2, x+3/4'
'-z+1/2, y+5/4, x+1/4'
'-z+1, -y+1, -x+1/2'
'-x, -y, -z'
'x-1/4, y-3/4, -z-1/2'
'x-3/4, -y-1/2, z-1/4'
'-x-1/2, y-1/4, z-3/4'
'-z, -x, -y'
'-z-1/2, x-1/4, y-3/4'
'z-1/4, x-3/4, -y-1/2'
'z-3/4, -x-1/2, y-1/4'
'-y, -z, -x'
'y-3/4, -z-1/2, x-1/4'
'-y-1/2, z-1/4, x-3/4'
'y-1/4, z-3/4, -x-1/2'
'-y-3/4, -x-1/4, z'
'y-1/2, x-1/2, z-1/2'
'-y-1/4, x, -z-3/4'
'y, -x-3/4, -z-1/4'
'-x-3/4, -z-1/4, y'
'x, -z-3/4, -y-1/4'
'x-1/2, z-1/2, y-1/2'
'-x-1/4, z, -y-3/4'
'-z-3/4, -y-1/4, x'
'-z-1/4, y, -x-3/4'
'z, -y-3/4, -x-1/4'
'z-1/2, y-1/2, x-1/2'
'-x, -y+1/2, -z+1/2'
'x-1/4, y-1/4, -z'
'x-3/4, -y, z+1/4'
'-x-1/2, y+1/4, z-1/4'
'-z, -x+1/2, -y+1/2'
'-z-1/2, x+1/4, y-1/4'
'z-1/4, x-1/4, -y'
'z-3/4, -x, y+1/4'
'-y, -z+1/2, -x+1/2'
'y-3/4, -z, x+1/4'
'-y-1/2, z+1/4, x-1/4'
'y-1/4, z-1/4, -x'
'-y-3/4, -x+1/4, z+1/2'
'y-1/2, x, z'
'-y-1/4, x+1/2, -z-1/4'
'y, -x-1/4, -z+1/4'
'-x-3/4, -z+1/4, y+1/2'
'x, -z-1/4, -y+1/4'
'x-1/2, z, y'
'-x-1/4, z+1/2, -y-1/4'
'-z-3/4, -y+1/4, x+1/2'
'-z-1/4, y+1/2, -x-1/4'
'z, -y-1/4, -x+1/4'
'z-1/2, y, x'
'-x+1/2, -y, -z+1/2'
'x+1/4, y-3/4, -z'
'x-1/4, -y-1/2, z+1/4'
'-x, y-1/4, z-1/4'
'-z+1/2, -x, -y+1/2'
'-z, x-1/4, y-1/4'
'z+1/4, x-3/4, -y'
'z-1/4, -x-1/2, y+1/4'
'-y+1/2, -z, -x+1/2'
'y-1/4, -z-1/2, x+1/4'
'-y, z-1/4, x-1/4'
'y+1/4, z-3/4, -x'
'-y-1/4, -x-1/4, z+1/2'
'y, x-1/2, z'
'-y+1/4, x, -z-1/4'
'y+1/2, -x-3/4, -z+1/4'
'-x-1/4, -z-1/4, y+1/2'
'x+1/2, -z-3/4, -y+1/4'
'x, z-1/2, y'
'-x+1/4, z, -y-1/4'
'-z-1/4, -y-1/4, x+1/2'
'-z+1/4, y, -x-1/4'
'z+1/2, -y-3/4, -x+1/4'
'z, y-1/2, x'
'-x+1/2, -y+1/2, -z'
'x+1/4, y-1/4, -z-1/2'
'x-1/4, -y, z-1/4'
'-x, y+1/4, z-3/4'
'-z+1/2, -x+1/2, -y'
'-z, x+1/4, y-3/4'
'z+1/4, x-1/4, -y-1/2'
'z-1/4, -x, y-1/4'
'-y+1/2, -z+1/2, -x'
'y-1/4, -z, x-1/4'
'-y, z+1/4, x-3/4'
'y+1/4, z-1/4, -x-1/2'
'-y-1/4, -x+1/4, z'
'y, x, z-1/2'
'-y+1/4, x+1/2, -z-3/4'
'y+1/2, -x-1/4, -z-1/4'
'-x-1/4, -z+1/4, y'
'x+1/2, -z-1/4, -y-1/4'
'x, z, y-1/2'
'-x+1/4, z+1/2, -y-3/4'
'-z-1/4, -y+1/4, x'
'-z+1/4, y+1/2, -x-3/4'
'z+1/2, -y-1/4, -x-1/4'
'z, y, x-1/2'

loop_
_atom_site_aniso_label
_atom_site_aniso_U_11
_atom_site_aniso_U_22
_atom_site_aniso_U_33
_atom_site_aniso_U_23
_atom_site_aniso_U_13
_atom_site_aniso_U_12
W 0.0626(6) 0.0563(5) 0.0359(5) 0.0044(3) -0.0037(3) -0.0163(3)
C1 0.054(10) 0.054(10) 0.054(10) 0.000(11) 0.000(11) 0.000(11)
Cl1 0.140(5) 0.125(5) 0.035(3) 0.012(3) 0.005(3) -0.047(4)
Cl2 0.058(3) 0.121(4) 0.082(3) 0.003(3) 0.013(3) -0.006(3)
Cl3 0.087(3) 0.049(3) 0.055(2) 0.015(2) -0.036(2) -0.014(2)

loop_
_atom_site_label
_atom_site_type_symbol
_atom_site_fract_x
_atom_site_fract_y
_atom_site_fract_z
_atom_site_U_iso_or_equiv
_atom_site_thermal_displace_type
_atom_site_occupancy
_atom_site_calc_flag
_atom_site_refinement_flags
W W 0.22567(2) 0.49401(2) 0.55449(2) 0.0516(4) Uani 1 d .
C1 C 0.2500 0.5000 0.5000 0.054(10) Uani 1 d S
Cl1 Cl 0.2067(2) 0.4699(2) 0.61500(12) 0.100(2) Uani 1 d .
Cl2 Cl 0.16250(13) 0.5126(2) 0.55025(14) 0.087(2) Uani 1 d .
Cl3 Cl 0.28571(13) 0.46559(11) 0.57029(11) 0.0639(12) Uani 1 d .
N1 N 0.3750 0.6250 0.6250 0.120(13) Uiso 1 d S
C2 C 0.3949(13) 0.6132(15) 0.5771(13) 0.238(23) Uiso 1 d .
H2A H 0.3770(13) 0.5953(15) 0.5678(13) 0.286 Uiso 1 calc R
H2B H 0.3900(13) 0.6358(15) 0.5632(13) 0.286 Uiso 1 calc R
C3 C 0.4219(20) 0.6031(22) 0.5642(22) 0.381(45) Uiso 1 d .
H3A H 0.4275(20) 0.5785(22) 0.5736(22) 0.457 Uiso 1 calc R
H3B H 0.4419(20) 0.6196(22) 0.5716(22) 0.457 Uiso 1 calc R
C4 C 0.4198(9) 0.6019(9) 0.5220(9) 0.150(11) Uiso 1 d .
H4A H 0.3960(9) 0.5932(9) 0.5127(9) 0.180 Uiso 1 calc R
H4B H 0.4267(9) 0.6251(9) 0.5102(9) 0.180 Uiso 1 calc R
C5 C 0.4465(12) 0.5760(13) 0.5206(14) 0.245(22) Uiso 1 d .
H5A H 0.4638(64) 0.5821(61) 0.5012(76) 0.367 Uiso 1 calc R
H5B H 0.4355(18) 0.5522(22) 0.5155(115) 0.367 Uiso 1 calc R
H5C H 0.4593(75) 0.5751(81) 0.5440(40) 0.367 Uiso 1 calc R
N2 N 0.1250 0.6250 0.6250 0.107(20) Uiso 1 d SD
C6 C 0.1490(5) 0.6490(5) 0.6010(5) 0.378(62) Uiso 1 d SD
C7 C 0.1930(21) 0.6930(21) 0.5570(21) 0.253(45) Uiso 1 d S
C8 C 0.1747(18) 0.6747(18) 0.5753(18) 0.280(49) Uiso 1 d S
C9 C 0.2092(17) 0.7092(17) 0.5408(17) 0.288(55) Uiso 1 d S

loop_
_atom_type_symbol
_atom_type_description
_atom_type_scat_dispersion_real
_atom_type_scat_dispersion_imag
_atom_type_scat_source
C C 0.0033 0.0016 'International Tables Vol C Tables 4.2.6.8 and 6.1.1.4'
H H 0.0000 0.0000 'International Tables Vol C Tables 4.2.6.8 and 6.1.1.4'
N N 0.0061 0.0033 'International Tables Vol C Tables 4.2.6.8 and 6.1.1.4'
Cl Cl 0.1484 0.1585 'International Tables Vol C Tables 4.2.6.8 and 6.1.1.4'
W W -0.8490 6.8722 'International Tables Vol C Tables 4.2.6.8 and 6.1.1.4'

loop_
_geom_angle_atom_site_label_1
_geom_angle_atom_site_label_2
_geom_angle_atom_site_label_3
_geom_angle
_geom_angle_site_symmetry_1
_geom_angle_site_symmetry_3
C1 W Cl2 107.56(12) . .
C1 W Cl2 107.21(13) . 34_545
Cl2 W Cl2 87.9(3) . 34_545
C1 W Cl1 163.6(2) . .
Cl2 W Cl1 83.6(2) . .
Cl2 W Cl1 84.7(2) 34_545 .
C1 W Cl3 83.97(10) . .
Cl2 W Cl3 166.9(2) . .
Cl2 W Cl3 94.7(2) 34_545 .
Cl1 W Cl3 83.8(2) . .
C1 W Cl3 83.95(9) . 43
Cl2 W Cl3 95.0(2) . 43
Cl2 W Cl3 167.1(2) 34_545 43
Cl1 W Cl3 83.2(2) . 43
Cl3 W Cl3 79.8(2) . 43
C1 W W 51.861(14) . 55_554
Cl2 W W 56.11(12) . 55_554
Cl2 W W 97.55(12) 34_545 55_554
Cl1 W W 139.4(2) . 55_554
Cl3 W W 135.83(10) . 55_554
Cl3 W W 94.44(10) 43 55_554
C1 W W 51.862(14) . 34_545
Cl2 W W 97.80(14) . 34_545
Cl2 W W 55.75(12) 34_545 34_545
Cl1 W W 140.15(13) . 34_545
Cl3 W W 94.24(10) . 34_545
Cl3 W W 135.80(9) 43 34_545
W W W 60.0 55_554 34_545
C1 W W 45.49(2) . 43
Cl2 W W 132.79(13) . 43
Cl2 W W 132.39(15) 34_545 43
Cl1 W W 118.1(2) . 43
Cl3 W W 52.02(10) . 43
Cl3 W W 51.98(10) 43 43
W W W 90.045(11) 55_554 43
W W W 89.953(12) 34_545 43
W C1 W 76.28(3) 43 13_456
W C1 W 76.28(3) 43 70_464
W C1 W 76.28(3) 13_456 70_464
W C1 W 89.02(4) 43 .
W C1 W 138.11(3) 13_456 .
W C1 W 138.34(3) 70_464 .
W C1 W 138.35(3) 43 55_554
W C1 W 89.02(4) 13_456 55_554
W C1 W 138.10(3) 70_464 55_554
W C1 W 76.28(3) . 55_554
W C1 W 138.10(3) 43 34_545
W C1 W 138.34(3) 13_456 34_545
W C1 W 89.02(4) 70_464 34_545
W C1 W 76.28(3) . 34_545
W C1 W 76.27(3) 55_554 34_545
W Cl2 W 68.14(13) . 55_554
W Cl3 W 76.00(11) . 43
C2 N1 C2 98.0(10) 116_657 .
C2 N1 C2 98.0(10) 116_657 52_465
C2 N1 C2 136.1(28) . 52_465
C2 N1 C2 136.1(28) 116_657 185_665
C2 N1 C2 98.0(10) . 185_665
C2 N1 C2 98.0(10) 52_465 185_665
C3 C2 N1 139.2(63) . .
C2 C3 C4 111.9(69) . .
C5 C4 C3 91.3(41) . .
C6 N2 C6 109.462(1) 26_554 52_465
C6 N2 C6 109.452(2) 26_554 .
C6 N2 C6 109.503(4) 52_465 .
C6 N2 C6 109.505(4) 26_554 75_446
C6 N2 C6 109.454(5) 52_465 75_446
C6 N2 C6 109.451(2) . 75_446
N2 C6 C8 179.9(11) . .
C9 C7 C8 179.8(65) . .
C7 C8 C6 179.6(15) . .

loop_
_geom_bond_atom_site_label_1
_geom_bond_atom_site_label_2
_geom_bond_distance
_geom_bond_site_symmetry_2
W C1 2.1595(6) .
W Cl2 2.376(5) .
W Cl2 2.386(5) 34_545
W Cl1 2.443(4) .
W Cl3 2.458(4) .
W Cl3 2.459(4) 43
W W 2.6673(11) 55_554
W W 2.6674(11) 34_545
W W 3.0278(14) 43
C1 W 2.1594(6) 43
C1 W 2.1594(6) 13_456
C1 W 2.1595(6) 70_464
C1 W 2.1595(6) 55_554
C1 W 2.1596(6) 34_545
Cl2 W 2.386(5) 55_554
Cl3 W 2.460(4) 43
N1 C2 1.91(5) 116_657
N1 C2 1.91(5) .
N1 C2 1.91(5) 52_465
N1 C2 1.91(5) 185_665
C2 C3 1.14(8) .
C3 C4 1.52(8) .
C4 C5 1.34(5) .
N2 C6 1.49(3) 26_554
N2 C6 1.49(3) 52_465
N2 C6 1.49(3) .
N2 C6 1.49(3) 75_446
C6 C8 1.61(11) .
C7 C9 1.01(14) .
C7 C8 1.14(13) .
